data_7109733
loop_
_publ_author_name
'Takahiro Kikunaga'
'Takahiro Matsumoto'
'Takehiro Ohta'
'Hidetaka Nakai'
'Yoshinori Naruta'
'Kwang-Hyun Ahn'
'Yoshihito Watanabe'
'Seiji Ogo'

_publ_section_title
;
 Isolation of a MnIV acylperoxo complex and its monooxidation ability
;
_journal_name_full Chem.Commun.
_journal_page_first 8356
_journal_paper_doi 10.1039/c3cc43447h
_journal_volume 49
_journal_year 2013
_chemical_formula_sum 'C50 H64 Cl2 Mn N2 O7'
_chemical_formula_weight 930.91
_space_group_IT_number 2
_symmetry_cell_setting triclinic
_symmetry_Int_Tables_number 2
_symmetry_space_group_name_Hall '-P 1'
_symmetry_space_group_name_H-M 'P -1'
_cell_angle_alpha 103.09(1)
_cell_angle_beta 96.092(8)
_cell_angle_gamma 91.910(7)
_cell_formula_units_Z 2
_cell_length_a 11.277(6)
_cell_length_b 14.709(8)
_cell_length_c 15.454(9)
_cell_measurement_reflns_used 5612
_cell_measurement_temperature 123.2
_cell_measurement_theta_max 27.5
_cell_measurement_theta_min 3.1
_cell_volume 2478(2)
_computing_cell_refinement CRYSTALCLEAR
_computing_data_collection CRYSTALCLEAR
_computing_data_reduction 'teXsan Ver. 2.0'
_computing_publication_material 'teXsan Ver. 2.0'
_computing_structure_refinement 'teXsan Ver. 2.0'
_computing_structure_solution SIR92
_diffrn_ambient_temperature 123.2
_diffrn_detector_area_resol_mean 28.57
_diffrn_measured_fraction_theta_full 0.9599
_diffrn_measured_fraction_theta_max 0.9599
_diffrn_measurement_device_type 'Rigaku/MSC Saturn CCD'
_diffrn_measurement_method \w
_diffrn_radiation_type 'Mo K\a'
_diffrn_radiation_wavelength 0.7107
_diffrn_reflns_av_R_equivalents 0.053
_diffrn_reflns_limit_h_max 14
_diffrn_reflns_limit_h_min -14
_diffrn_reflns_limit_k_max 19
_diffrn_reflns_limit_k_min -13
_diffrn_reflns_limit_l_max 18
_diffrn_reflns_limit_l_min -20
_diffrn_reflns_number 19822
_diffrn_reflns_theta_full 27.49
_diffrn_reflns_theta_max 27.49
_exptl_absorpt_coefficient_mu 0.424
_exptl_absorpt_correction_T_max 0.973
_exptl_absorpt_correction_T_min 0.955
_exptl_absorpt_correction_type multi-scan
_exptl_absorpt_process_details '(Jacobson, 1998)'
_exptl_crystal_colour green
_exptl_crystal_density_diffrn 1.247
_exptl_crystal_density_method 'not measured'
_exptl_crystal_description Block
_exptl_crystal_F_000 986.00
_exptl_crystal_size_max 0.100
_exptl_crystal_size_mid 0.100
_exptl_crystal_size_min 0.100
_refine_diff_density_max 1.24
_refine_diff_density_min -0.84
_refine_ls_extinction_method none
_refine_ls_goodness_of_fit_ref 0.998
_refine_ls_hydrogen_treatment noref
_refine_ls_number_parameters 559
_refine_ls_number_reflns 10906
_refine_ls_R_factor_gt 0.0665
_refine_ls_shift/su_max 0.0002
_refine_ls_structure_factor_coef Fsqd
_refine_ls_weighting_details 'w = 1/[\s^2^(Fo^2^) + (0.05000(Max(Fo^2^,0) + 2Fc^2^)/3)^2^]'
_refine_ls_weighting_scheme calc
_refine_ls_wR_factor_ref 0.1608
_reflns_number_gt 5376
_reflns_number_total 10906
_reflns_threshold_expression F^2^>2.0\s(F^2^)
_cod_data_source_file c3cc43447h.txt
_cod_data_source_block '_MntBusalenmCPBA_111025'
_cod_original_sg_symbol_H-M 'P -1 '
_cod_original_formula_sum 'C50 H64 Cl2 Mn N2 O7 '
_cod_database_code 7109733

loop_
_symmetry_equiv_pos_as_xyz
x,y,z
-x,-y,-z

loop_
_atom_site_label
_atom_site_type_symbol
_atom_site_fract_x
_atom_site_fract_y
_atom_site_fract_z
_atom_site_U_iso_or_equiv
_atom_site_adp_type
_atom_site_occupancy
_atom_site_symmetry_multiplicity
_atom_site_calc_flag
Mn(1) Mn 0.21879(5) 0.29759(4) 0.48855(3) 0.0268(1) Uani 1.00 1 d
Cl(1) Cl 0.5239(2) 0.4223(1) 0.90183(8) 0.0959(6) Uani 1.00 1 d
Cl(2) Cl -0.0704(2) 0.0046(1) 0.11112(8) 0.0877(5) Uani 1.00 1 d
O(1) O 0.1467(2) 0.2962(2) 0.5912(1) 0.0277(7) Uani 1.00 1 d
O(2) O 0.2781(2) 0.1808(2) 0.4768(1) 0.0281(7) Uani 1.00 1 d
O(3) O 0.3587(2) 0.3532(2) 0.5634(1) 0.0302(7) Uani 1.00 1 d
O(4) O 0.0803(2) 0.2415(2) 0.4098(1) 0.0318(7) Uani 1.00 1 d
O(5) O 0.5094(3) 0.3033(3) 0.4835(2) 0.060(1) Uani 1.00 1 d
O(6) O -0.0749(2) 0.3146(2) 0.4691(2) 0.0427(8) Uani 1.00 1 d
O(7) O 0.4602(5) 0.3142(4) 0.1655(3) 0.112(2) Uani 1.00 1 d
N(1) N 0.1674(3) 0.4239(2) 0.4894(2) 0.0262(8) Uani 1.00 1 d
N(2) N 0.2851(3) 0.3136(2) 0.3793(2) 0.0270(8) Uani 1.00 1 d
C(1) C 0.1286(3) 0.3684(3) 0.6559(2) 0.0262(9) Uani 1.00 1 d
C(2) C 0.1075(3) 0.3529(3) 0.7417(2) 0.0255(9) Uani 1.00 1 d
C(3) C 0.0884(3) 0.4300(3) 0.8071(2) 0.0277(9) Uani 1.00 1 d
C(4) C 0.0882(3) 0.5230(3) 0.7972(2) 0.0276(9) Uani 1.00 1 d
C(5) C 0.1064(3) 0.5355(2) 0.7145(2) 0.0278(9) Uani 1.00 1 d
C(6) C 0.1259(3) 0.4602(3) 0.6432(2) 0.0270(9) Uani 1.00 1 d
C(7) C 0.1075(3) 0.2542(3) 0.7585(2) 0.031(1) Uani 1.00 1 d
C(8) C 0.2313(4) 0.2146(3) 0.7475(2) 0.041(1) Uani 1.00 1 d
C(9) C 0.0116(4) 0.1898(3) 0.6944(2) 0.037(1) Uani 1.00 1 d
C(10) C 0.0815(4) 0.2540(3) 0.8539(2) 0.042(1) Uani 1.00 1 d
C(11) C 0.0649(4) 0.6022(3) 0.8751(2) 0.033(1) Uani 1.00 1 d
C(12) C 0.1609(4) 0.6058(3) 0.9543(2) 0.049(1) Uani 1.00 1 d
C(13) C 0.0650(5) 0.6966(3) 0.8517(3) 0.051(1) Uani 1.00 1 d
C(14) C -0.0573(4) 0.5826(3) 0.9041(3) 0.049(1) Uani 1.00 1 d
C(15) C 0.1403(3) 0.4827(3) 0.5589(2) 0.0293(10) Uani 1.00 1 d
C(16) C 0.1779(4) 0.4528(3) 0.4048(2) 0.034(1) Uani 1.00 1 d
C(17) C 0.2903(4) 0.4116(3) 0.3717(2) 0.036(1) Uani 1.00 1 d
C(18) C 0.3145(3) 0.2461(3) 0.3185(2) 0.0287(10) Uani 1.00 1 d
C(19) C 0.2969(3) 0.1199(3) 0.4020(2) 0.0262(9) Uani 1.00 1 d
C(20) C 0.3011(3) 0.0237(3) 0.4024(2) 0.0263(9) Uani 1.00 1 d
C(21) C 0.3230(3) -0.0361(3) 0.3233(2) 0.0299(10) Uani 1.00 1 d
C(22) C 0.3414(3) -0.0092(3) 0.2436(2) 0.0305(10) Uani 1.00 1 d
C(23) C 0.3380(3) 0.0842(3) 0.2456(2) 0.031(1) Uani 1.00 1 d
C(24) C 0.3149(3) 0.1500(3) 0.3230(2) 0.0279(10) Uani 1.00 1 d
C(25) C 0.2793(3) -0.0108(3) 0.4853(2) 0.0300(10) Uani 1.00 1 d
C(26) C 0.1507(4) 0.0076(3) 0.5061(2) 0.040(1) Uani 1.00 1 d
C(27) C 0.3676(4) 0.0368(3) 0.5676(2) 0.035(1) Uani 1.00 1 d
C(28) C 0.2921(4) -0.1170(3) 0.4705(3) 0.044(1) Uani 1.00 1 d
C(29) C 0.3641(4) -0.0837(3) 0.1603(2) 0.037(1) Uani 1.00 1 d
C(30) C 0.2552(4) -0.1531(4) 0.1331(3) 0.058(1) Uani 1.00 1 d
C(31) C 0.3837(4) -0.0403(3) 0.0818(2) 0.051(1) Uani 1.00 1 d
C(32) C 0.4760(4) -0.1342(3) 0.1828(3) 0.051(1) Uani 1.00 1 d
C(33) C 0.4697(4) 0.3336(3) 0.5535(2) 0.035(1) Uani 1.00 1 d
C(34) C 0.5507(4) 0.3548(3) 0.6405(2) 0.037(1) Uani 1.00 1 d
C(35) C 0.5043(4) 0.3774(3) 0.7211(3) 0.047(1) Uani 1.00 1 d
C(36) C 0.5819(5) 0.3952(4) 0.7996(3) 0.057(2) Uani 1.00 1 d
C(37) C 0.7046(5) 0.3913(4) 0.7981(3) 0.065(2) Uani 1.00 1 d
C(38) C 0.7503(4) 0.3683(3) 0.7174(3) 0.059(2) Uani 1.00 1 d
C(39) C 0.6731(4) 0.3490(3) 0.6382(3) 0.044(1) Uani 1.00 1 d
C(40) C -0.0330(4) 0.2555(3) 0.4135(2) 0.032(1) Uani 1.00 1 d
C(41) C -0.1105(4) 0.1926(3) 0.3359(3) 0.041(1) Uani 1.00 1 d
C(42) C -0.0603(4) 0.1304(3) 0.2703(3) 0.047(1) Uani 1.00 1 d
C(43) C -0.1345(5) 0.0765(3) 0.1980(3) 0.062(2) Uani 1.00 1 d
C(44) C -0.2567(6) 0.0806(4) 0.1921(4) 0.077(2) Uani 1.00 1 d
C(45) C -0.3060(5) 0.1406(5) 0.2575(4) 0.072(2) Uani 1.00 1 d
C(46) C -0.2343(4) 0.1980(4) 0.3308(3) 0.056(2) Uani 1.00 1 d
C(47) C 0.5807(6) 0.3911(5) 0.3075(6) 0.112(3) Uani 1.00 1 d
C(48) C 0.5810(7) 0.3635(6) 0.2129(6) 0.105(3) Uani 1.00 1 d
C(49) C 0.457(1) 0.2861(8) 0.0804(7) 0.175(5) Uani 1.00 1 d
C(50) C 0.3360(9) 0.2388(9) 0.0429(5) 0.158(4) Uani 1.00 1 d
H(1) H 0.2903 0.2533 0.7910 0.0503 Uiso 1.00 1 calc
H(2) H 0.2525 0.2129 0.6897 0.0503 Uiso 1.00 1 calc
H(3) H 0.2312 0.1529 0.7578 0.0503 Uiso 1.00 1 calc
H(4) H 0.0235 0.1871 0.6338 0.0464 Uiso 1.00 1 calc
H(5) H 0.0128 0.1280 0.7043 0.0464 Uiso 1.00 1 calc
H(6) H -0.0663 0.2122 0.7037 0.0464 Uiso 1.00 1 calc
H(7) H 0.0830 0.1923 0.8640 0.0525 Uiso 1.00 1 calc
H(8) H 0.1393 0.2935 0.8970 0.0525 Uiso 1.00 1 calc
H(9) H 0.0038 0.2765 0.8641 0.0525 Uiso 1.00 1 calc
H(10) H 0.0741 0.4199 0.8644 0.0352 Uiso 1.00 1 calc
H(11) H 0.2398 0.6150 0.9371 0.0608 Uiso 1.00 1 calc
H(12) H 0.1597 0.5467 0.9720 0.0608 Uiso 1.00 1 calc
H(13) H 0.1507 0.6538 1.0043 0.0608 Uiso 1.00 1 calc
H(14) H 0.1399 0.7116 0.8316 0.0618 Uiso 1.00 1 calc
H(15) H 0.0507 0.7456 0.9003 0.0618 Uiso 1.00 1 calc
H(16) H 0.0034 0.6966 0.8023 0.0618 Uiso 1.00 1 calc
H(17) H -0.0732 0.6295 0.9546 0.0603 Uiso 1.00 1 calc
H(18) H -0.1199 0.5807 0.8565 0.0603 Uiso 1.00 1 calc
H(19) H -0.0604 0.5232 0.9201 0.0603 Uiso 1.00 1 calc
H(20) H 0.1053 0.5975 0.7048 0.0347 Uiso 1.00 1 calc
H(21) H 0.1284 0.5464 0.5542 0.0355 Uiso 1.00 1 calc
H(22) H 0.1824 0.5195 0.4138 0.0414 Uiso 1.00 1 calc
H(23) H 0.1102 0.4286 0.3611 0.0414 Uiso 1.00 1 calc
H(24) H 0.3597 0.4455 0.4084 0.0440 Uiso 1.00 1 calc
H(25) H 0.2963 0.4157 0.3114 0.0440 Uiso 1.00 1 calc
H(26) H 0.3391 0.2618 0.2651 0.0361 Uiso 1.00 1 calc
H(27) H 0.1346 -0.0129 0.5578 0.0495 Uiso 1.00 1 calc
H(28) H 0.0943 -0.0246 0.4565 0.0495 Uiso 1.00 1 calc
H(29) H 0.1373 0.0732 0.5156 0.0495 Uiso 1.00 1 calc
H(30) H 0.3635 0.1036 0.5796 0.0467 Uiso 1.00 1 calc
H(31) H 0.3503 0.0161 0.6190 0.0467 Uiso 1.00 1 calc
H(32) H 0.4481 0.0227 0.5568 0.0467 Uiso 1.00 1 calc
H(33) H 0.2744 -0.1387 0.5211 0.0549 Uiso 1.00 1 calc
H(34) H 0.3725 -0.1319 0.4594 0.0549 Uiso 1.00 1 calc
H(35) H 0.2395 -0.1500 0.4193 0.0549 Uiso 1.00 1 calc
H(36) H 0.3258 -0.1014 0.3234 0.0376 Uiso 1.00 1 calc
H(37) H 0.2646 -0.1999 0.0816 0.0714 Uiso 1.00 1 calc
H(38) H 0.2412 -0.1819 0.1810 0.0714 Uiso 1.00 1 calc
H(39) H 0.1844 -0.1205 0.1201 0.0714 Uiso 1.00 1 calc
H(40) H 0.4012 -0.0859 0.0313 0.0591 Uiso 1.00 1 calc
H(41) H 0.4519 0.0056 0.0986 0.0591 Uiso 1.00 1 calc
H(42) H 0.3163 -0.0081 0.0653 0.0591 Uiso 1.00 1 calc
H(43) H 0.5450 -0.0893 0.2009 0.0597 Uiso 1.00 1 calc
H(44) H 0.4674 -0.1622 0.2320 0.0597 Uiso 1.00 1 calc
H(45) H 0.4937 -0.1804 0.1332 0.0597 Uiso 1.00 1 calc
H(46) H 0.3513 0.1044 0.1928 0.0386 Uiso 1.00 1 calc
H(47) H 0.4182 0.3802 0.7227 0.0588 Uiso 1.00 1 calc
H(48) H 0.7573 0.4048 0.8535 0.0774 Uiso 1.00 1 calc
H(49) H 0.8370 0.3657 0.7150 0.0735 Uiso 1.00 1 calc
H(50) H 0.7046 0.3306 0.5810 0.0548 Uiso 1.00 1 calc
H(51) H 0.0262 0.1245 0.2748 0.0594 Uiso 1.00 1 calc
H(52) H -0.3052 0.0408 0.1417 0.0935 Uiso 1.00 1 calc
H(53) H -0.3924 0.1444 0.2530 0.0888 Uiso 1.00 1 calc
H(54) H -0.2701 0.2417 0.3780 0.0730 Uiso 1.00 1 calc
H(55) H 0.5658 0.3380 0.3320 0.1250 Uiso 1.00 1 calc
H(56) H 0.5194 0.4338 0.3225 0.1250 Uiso 1.00 1 calc
H(57) H 0.6557 0.4221 0.3385 0.1250 Uiso 1.00 1 calc
H(58) H 0.6016 0.4197 0.1946 0.1222 Uiso 1.00 1 calc
H(59) H 0.6471 0.3237 0.2040 0.1222 Uiso 1.00 1 calc
H(60) H 0.4621 0.3446 0.0548 0.1843 Uiso 1.00 1 calc
H(61) H 0.5221 0.2529 0.0625 0.1843 Uiso 1.00 1 calc
H(62) H 0.3326 0.2156 -0.0224 0.1706 Uiso 1.00 1 calc
H(63) H 0.2731 0.2716 0.0575 0.1706 Uiso 1.00 1 calc
H(64) H 0.3333 0.1799 0.0646 0.1706 Uiso 1.00 1 calc

loop_
_atom_site_aniso_label
_atom_site_aniso_U_11
_atom_site_aniso_U_22
_atom_site_aniso_U_33
_atom_site_aniso_U_12
_atom_site_aniso_U_13
_atom_site_aniso_U_23
Mn(1) 0.0299(3) 0.0264(3) 0.0238(2) 0.0036(2) 0.0019(2) 0.0054(2)
Cl(1) 0.132(1) 0.113(1) 0.0359(6) -0.026(1) -0.0119(7) 0.0174(7)
Cl(2) 0.134(1) 0.0532(9) 0.0596(7) -0.0040(9) -0.0276(8) -0.0017(6)
O(1) 0.034(1) 0.026(1) 0.024(1) 0.008(1) 0.007(1) 0.0050(10)
O(2) 0.034(1) 0.027(1) 0.024(1) 0.008(1) 0.006(1) 0.0034(10)
O(3) 0.029(1) 0.030(1) 0.028(1) 0.001(1) -0.003(1) 0.002(1)
O(4) 0.033(2) 0.033(2) 0.027(1) -0.003(1) -0.000(1) 0.005(1)
O(5) 0.035(2) 0.098(3) 0.042(2) 0.017(2) 0.002(1) 0.009(2)
O(6) 0.033(2) 0.039(2) 0.059(2) 0.008(1) 0.003(1) 0.016(1)
O(7) 0.119(4) 0.158(5) 0.105(3) 0.082(4) 0.075(3) 0.087(3)
N(1) 0.027(2) 0.027(2) 0.025(1) 0.000(1) -0.000(1) 0.009(1)
N(2) 0.027(2) 0.029(2) 0.026(1) -0.000(1) 0.001(1) 0.010(1)
C(1) 0.021(2) 0.027(2) 0.028(2) 0.003(2) 0.000(1) 0.002(1)
C(2) 0.022(2) 0.029(2) 0.027(2) 0.002(2) -0.000(1) 0.009(1)
C(3) 0.022(2) 0.031(2) 0.028(2) 0.002(2) 0.004(1) 0.004(1)
C(4) 0.024(2) 0.030(2) 0.028(2) 0.001(2) -0.001(1) 0.007(1)
C(5) 0.026(2) 0.024(2) 0.031(2) 0.006(2) -0.003(1) 0.005(1)
C(6) 0.024(2) 0.029(2) 0.026(2) 0.006(2) -0.003(1) 0.005(1)
C(7) 0.036(2) 0.029(2) 0.030(2) 0.004(2) 0.006(2) 0.008(1)
C(8) 0.043(3) 0.040(3) 0.045(2) 0.015(2) 0.009(2) 0.017(2)
C(9) 0.043(2) 0.024(2) 0.042(2) -0.004(2) 0.011(2) 0.003(2)
C(10) 0.063(3) 0.031(2) 0.036(2) 0.011(2) 0.017(2) 0.012(2)
C(11) 0.038(2) 0.029(2) 0.030(2) 0.002(2) 0.008(2) 0.002(1)
C(12) 0.058(3) 0.046(3) 0.033(2) -0.004(2) -0.000(2) -0.005(2)
C(13) 0.082(4) 0.027(2) 0.042(2) 0.010(2) 0.015(2) 0.000(2)
C(14) 0.047(3) 0.042(3) 0.052(2) 0.004(2) 0.009(2) -0.001(2)
C(15) 0.031(2) 0.024(2) 0.031(2) 0.005(2) -0.003(2) 0.004(1)
C(16) 0.043(2) 0.035(2) 0.028(2) 0.009(2) 0.004(2) 0.013(2)
C(17) 0.044(2) 0.033(2) 0.033(2) 0.002(2) 0.002(2) 0.015(2)
C(18) 0.031(2) 0.035(2) 0.021(1) -0.001(2) 0.002(1) 0.010(1)
C(19) 0.022(2) 0.027(2) 0.027(2) -0.000(2) 0.001(1) 0.001(1)
C(20) 0.022(2) 0.027(2) 0.028(2) 0.004(2) 0.003(1) 0.003(1)
C(21) 0.025(2) 0.028(2) 0.034(2) 0.000(2) 0.002(2) 0.000(1)
C(22) 0.024(2) 0.038(2) 0.027(2) 0.003(2) 0.004(1) 0.001(2)
C(23) 0.032(2) 0.036(2) 0.025(2) 0.000(2) 0.004(2) 0.005(1)
C(24) 0.027(2) 0.031(2) 0.026(2) 0.001(2) 0.003(1) 0.008(1)
C(25) 0.033(2) 0.025(2) 0.033(2) 0.004(2) 0.008(2) 0.006(1)
C(26) 0.037(2) 0.040(3) 0.043(2) 0.002(2) 0.012(2) 0.009(2)
C(27) 0.036(2) 0.040(2) 0.032(2) 0.012(2) 0.005(2) 0.009(2)
C(28) 0.060(3) 0.031(2) 0.047(2) 0.011(2) 0.021(2) 0.013(2)
C(29) 0.037(2) 0.039(2) 0.034(2) 0.001(2) 0.010(2) 0.001(2)
C(30) 0.059(3) 0.056(3) 0.047(2) -0.004(3) 0.006(2) -0.012(2)
C(31) 0.066(3) 0.053(3) 0.028(2) 0.010(2) 0.011(2) -0.003(2)
C(32) 0.054(3) 0.055(3) 0.046(2) 0.023(2) 0.020(2) 0.005(2)
C(33) 0.034(2) 0.034(2) 0.037(2) 0.005(2) -0.000(2) 0.007(2)
C(34) 0.037(2) 0.030(2) 0.042(2) -0.003(2) -0.006(2) 0.011(2)
C(35) 0.054(3) 0.041(3) 0.042(2) -0.010(2) -0.010(2) 0.012(2)
C(36) 0.069(4) 0.060(3) 0.038(2) -0.016(3) -0.014(2) 0.016(2)
C(37) 0.071(4) 0.050(3) 0.066(3) -0.016(3) -0.037(3) 0.023(2)
C(38) 0.045(3) 0.049(3) 0.077(3) -0.005(2) -0.023(2) 0.019(3)
C(39) 0.038(2) 0.033(2) 0.058(2) -0.000(2) -0.011(2) 0.012(2)
C(40) 0.031(2) 0.029(2) 0.041(2) 0.002(2) -0.001(2) 0.021(2)
C(41) 0.047(3) 0.042(3) 0.039(2) -0.011(2) -0.008(2) 0.024(2)
C(42) 0.058(3) 0.039(3) 0.044(2) -0.010(2) -0.015(2) 0.020(2)
C(43) 0.086(4) 0.046(3) 0.049(2) -0.020(3) -0.022(3) 0.019(2)
C(44) 0.086(5) 0.073(4) 0.067(3) -0.045(3) -0.033(3) 0.032(3)
C(45) 0.057(3) 0.095(5) 0.069(3) -0.032(3) -0.023(3) 0.045(3)
C(46) 0.041(3) 0.074(4) 0.059(3) -0.015(2) -0.010(2) 0.038(3)
C(47) 0.062(4) 0.091(6) 0.179(8) -0.007(4) 0.033(5) 0.020(5)
C(48) 0.079(5) 0.111(6) 0.140(7) -0.009(5) 0.054(5) 0.042(5)
C(49) 0.27(1) 0.19(1) 0.120(7) 0.14(1) 0.137(9) 0.088(7)
C(50) 0.122(7) 0.29(1) 0.063(4) 0.094(9) -0.008(5) 0.041(6)

loop_
_atom_type_symbol
_atom_type_description
_atom_type_scat_dispersion_real
_atom_type_scat_dispersion_imag
_atom_type_scat_source
C C 0.003 0.002
;International Tables for Crystallography
(1992, Vol. C, Tables 4.2.6.8 and 6.1.1.1)
;
H H 0.000 0.000
;International Tables for Crystallography
(1992, Vol. C, Table 6.1.1.2)
;
Cl Cl 0.148 0.159
;International Tables for Crystallography
(1992, Vol. C, Tables 4.2.6.8 and 6.1.1.1)
;
Mn Mn 0.337 0.728
;International Tables for Crystallography
(1992, Vol. C, Tables 4.2.6.8 and 6.1.1.1)
;
N N 0.006 0.003
;International Tables for Crystallography
(1992, Vol. C, Tables 4.2.6.8 and 6.1.1.1)
;
O O 0.011 0.006
;International Tables for Crystallography
(1992, Vol. C, Tables 4.2.6.8 and 6.1.1.1)
;

loop_
_geom_angle_atom_site_label_1
_geom_angle_atom_site_label_2
_geom_angle_atom_site_label_3
_geom_angle
_geom_angle_publ_flag
O(1) Mn(1) O(2) 95.9(1) yes
O(1) Mn(1) O(3) 88.3(1) yes
O(1) Mn(1) O(4) 93.5(1) yes
O(1) Mn(1) N(1) 91.0(1) yes
O(1) Mn(1) N(2) 172.8(1) yes
O(2) Mn(1) O(3) 90.9(1) yes
O(2) Mn(1) O(4) 88.8(1) yes
O(2) Mn(1) N(1) 173.0(1) yes
O(2) Mn(1) N(2) 91.1(1) yes
O(3) Mn(1) O(4) 178.2(1) yes
O(3) Mn(1) N(1) 88.2(1) yes
O(3) Mn(1) N(2) 92.6(1) yes
O(4) Mn(1) N(1) 91.8(1) yes
O(4) Mn(1) N(2) 85.6(1) yes
N(1) Mn(1) N(2) 81.9(1) yes
Mn(1) O(1) C(1) 127.7(2) yes
Mn(1) O(2) C(19) 128.3(2) yes
Mn(1) O(3) C(33) 127.6(2) yes
Mn(1) O(4) C(40) 131.2(2) yes
C(48) O(7) C(49) 114.1(8) yes
Mn(1) N(1) C(15) 124.8(2) yes
Mn(1) N(1) C(16) 113.8(2) yes
C(15) N(1) C(16) 120.8(3) yes
Mn(1) N(2) C(17) 112.7(2) yes
Mn(1) N(2) C(18) 124.3(3) yes
C(17) N(2) C(18) 122.9(3) yes
O(1) C(1) C(2) 119.2(3) yes
O(1) C(1) C(6) 122.2(3) yes
C(2) C(1) C(6) 118.5(3) yes
C(1) C(2) C(3) 117.3(3) yes
C(1) C(2) C(7) 120.5(3) yes
C(3) C(2) C(7) 122.1(3) yes
C(2) C(3) C(4) 125.5(3) yes
C(3) C(4) C(5) 115.9(3) yes
C(3) C(4) C(11) 120.3(3) yes
C(5) C(4) C(11) 123.8(3) yes
C(4) C(5) C(6) 122.3(3) yes
C(1) C(6) C(5) 120.4(3) yes
C(1) C(6) C(15) 123.0(3) yes
C(5) C(6) C(15) 116.6(3) yes
C(2) C(7) C(8) 110.1(3) yes
C(2) C(7) C(9) 110.7(3) yes
C(2) C(7) C(10) 111.6(3) yes
C(8) C(7) C(9) 110.1(3) yes
C(8) C(7) C(10) 107.0(3) yes
C(9) C(7) C(10) 107.3(3) yes
C(4) C(11) C(12) 109.1(3) yes
C(4) C(11) C(13) 113.0(3) yes
C(4) C(11) C(14) 109.1(3) yes
C(12) C(11) C(13) 109.0(3) yes
C(12) C(11) C(14) 108.5(3) yes
C(13) C(11) C(14) 108.1(3) yes
N(1) C(15) C(6) 124.5(3) yes
N(1) C(16) C(17) 105.6(3) yes
N(2) C(17) C(16) 106.4(3) yes
N(2) C(18) C(24) 125.6(3) yes
O(2) C(19) C(20) 119.1(3) yes
O(2) C(19) C(24) 121.1(3) yes
C(20) C(19) C(24) 119.8(3) yes
C(19) C(20) C(21) 116.5(3) yes
C(19) C(20) C(25) 120.9(3) yes
C(21) C(20) C(25) 122.5(3) yes
C(20) C(21) C(22) 125.5(3) yes
C(21) C(22) C(23) 116.6(3) yes
C(21) C(22) C(29) 119.9(3) yes
C(23) C(22) C(29) 123.5(3) yes
C(22) C(23) C(24) 121.7(3) yes
C(18) C(24) C(19) 122.7(3) yes
C(18) C(24) C(23) 117.4(3) yes
C(19) C(24) C(23) 119.8(3) yes
C(20) C(25) C(26) 109.3(3) yes
C(20) C(25) C(27) 112.4(3) yes
C(20) C(25) C(28) 111.4(3) yes
C(26) C(25) C(27) 109.4(3) yes
C(26) C(25) C(28) 107.1(3) yes
C(27) C(25) C(28) 107.2(3) yes
C(22) C(29) C(30) 108.5(3) yes
C(22) C(29) C(31) 111.7(3) yes
C(22) C(29) C(32) 109.1(3) yes
C(30) C(29) C(31) 108.7(3) yes
C(30) C(29) C(32) 110.3(4) yes
C(31) C(29) C(32) 108.4(3) yes
O(3) C(33) O(5) 126.4(3) yes
O(3) C(33) C(34) 113.2(3) yes
O(5) C(33) C(34) 120.4(4) yes
C(33) C(34) C(35) 120.7(4) yes
C(33) C(34) C(39) 118.9(4) yes
C(35) C(34) C(39) 120.4(4) yes
C(34) C(35) C(36) 118.8(4) yes
Cl(1) C(36) C(35) 119.2(4) yes
Cl(1) C(36) C(37) 119.6(4) yes
C(35) C(36) C(37) 121.2(4) yes
C(36) C(37) C(38) 119.7(4) yes
C(37) C(38) C(39) 119.6(4) yes
C(34) C(39) C(38) 120.2(4) yes
O(4) C(40) O(6) 126.1(4) yes
O(4) C(40) C(41) 111.9(3) yes
O(6) C(40) C(41) 121.9(4) yes
C(40) C(41) C(42) 120.9(4) yes
C(40) C(41) C(46) 119.0(4) yes
C(42) C(41) C(46) 120.0(4) yes
C(41) C(42) C(43) 119.1(5) yes
Cl(2) C(43) C(42) 119.1(4) yes
Cl(2) C(43) C(44) 119.4(4) yes
C(42) C(43) C(44) 121.5(5) yes
C(43) C(44) C(45) 119.3(5) yes
C(44) C(45) C(46) 121.2(5) yes
C(41) C(46) C(45) 118.8(5) yes
O(7) C(48) C(47) 111.9(5) yes
O(7) C(49) C(50) 108.6(8) yes

loop_
_geom_bond_atom_site_label_1
_geom_bond_atom_site_label_2
_geom_bond_distance
_geom_bond_publ_flag
Mn(1) O(1) 1.861(2) yes
Mn(1) O(2) 1.842(2) yes
Mn(1) O(3) 1.896(3) yes
Mn(1) O(4) 1.912(3) yes
Mn(1) N(1) 1.963(3) yes
Mn(1) N(2) 1.975(3) yes
Cl(1) C(36) 1.742(5) yes
Cl(2) C(43) 1.748(5) yes
O(1) C(1) 1.322(4) yes
O(2) C(19) 1.334(4) yes
O(3) C(33) 1.311(4) yes
O(4) C(40) 1.306(4) yes
O(5) C(33) 1.210(4) yes
O(6) C(40) 1.222(4) yes
O(7) C(48) 1.549(9) yes
O(7) C(49) 1.282(9) yes
N(1) C(15) 1.288(4) yes
N(1) C(16) 1.478(4) yes
N(2) C(17) 1.473(5) yes
N(2) C(18) 1.282(4) yes
C(1) C(2) 1.436(4) yes
C(1) C(6) 1.409(5) yes
C(2) C(3) 1.377(4) yes
C(2) C(7) 1.533(5) yes
C(3) C(4) 1.411(5) yes
C(4) C(5) 1.367(5) yes
C(4) C(11) 1.525(5) yes
C(5) C(6) 1.416(4) yes
C(6) C(15) 1.439(5) yes
C(7) C(8) 1.541(5) yes
C(7) C(9) 1.526(5) yes
C(7) C(10) 1.535(5) yes
C(11) C(12) 1.536(5) yes
C(11) C(13) 1.513(6) yes
C(11) C(14) 1.531(6) yes
C(16) C(17) 1.511(5) yes
C(18) C(24) 1.431(5) yes
C(19) C(20) 1.418(5) yes
C(19) C(24) 1.422(5) yes
C(20) C(21) 1.386(4) yes
C(20) C(25) 1.520(5) yes
C(21) C(22) 1.408(5) yes
C(22) C(23) 1.369(5) yes
C(22) C(29) 1.541(5) yes
C(23) C(24) 1.412(4) yes
C(25) C(26) 1.539(5) yes
C(25) C(27) 1.543(5) yes
C(25) C(28) 1.541(5) yes
C(29) C(30) 1.530(6) yes
C(29) C(31) 1.525(6) yes
C(29) C(32) 1.534(6) yes
C(33) C(34) 1.507(5) yes
C(34) C(35) 1.378(6) yes
C(34) C(39) 1.390(6) yes
C(35) C(36) 1.387(5) yes
C(36) C(37) 1.389(7) yes
C(37) C(38) 1.375(7) yes
C(38) C(39) 1.392(6) yes
C(40) C(41) 1.509(5) yes
C(41) C(42) 1.387(6) yes
C(41) C(46) 1.397(6) yes
C(42) C(43) 1.390(6) yes
C(43) C(44) 1.376(8) yes
C(44) C(45) 1.362(8) yes
C(45) C(46) 1.406(7) yes
C(47) C(48) 1.426(10) yes
C(49) C(50) 1.51(2) yes

loop_
_geom_contact_atom_site_label_1
_geom_contact_atom_site_label_2
_geom_contact_distance
_geom_contact_site_symmetry_2
Cl(1) Cl(1) 3.465(3) 2_667
O(5) C(47) 3.420(9) .
O(6) C(15) 3.208(4) 2_566
O(7) C(18) 3.329(5) .
C(5) C(16) 3.555(5) 2_566
C(13) C(42) 3.493(6) 2_566
C(15) C(15) 3.590(7) 2_566
C(16) C(39) 3.543(6) 2_666
C(17) C(47) 3.524(8) .
C(17) C(39) 3.570(6) 2_666
C(26) C(26) 3.382(9) 2_556
C(28) C(39) 3.501(6) 2_656

loop_
_geom_torsion_atom_site_label_1
_geom_torsion_atom_site_label_2
_geom_torsion_atom_site_label_3
_geom_torsion_atom_site_label_4
_geom_torsion
_geom_torsion_publ_flag
Mn(1) O(1) C(1) C(2) -160.2(2) yes
Mn(1) O(1) C(1) C(6) 21.6(5) yes
Mn(1) O(2) C(19) C(20) -157.3(3) yes
Mn(1) O(2) C(19) C(24) 23.9(5) yes
Mn(1) O(3) C(33) O(5) 28.4(6) yes
Mn(1) O(3) C(33) C(34) -153.2(3) yes
Mn(1) O(4) C(40) O(6) 4.5(6) yes
Mn(1) O(4) C(40) C(41) -178.9(2) yes
Mn(1) N(1) C(15) C(6) -10.0(5) yes
Mn(1) N(1) C(16) C(17) -36.7(4) yes
Mn(1) N(2) C(17) C(16) -38.6(3) yes
Mn(1) N(2) C(18) C(24) -6.2(5) yes
Cl(1) C(36) C(35) C(34) -179.2(3) yes
Cl(1) C(36) C(37) C(38) 178.9(4) yes
Cl(2) C(43) C(42) C(41) 175.2(3) yes
Cl(2) C(43) C(44) C(45) -176.4(4) yes
O(1) Mn(1) O(2) C(19) 149.5(3) yes
O(1) Mn(1) O(3) C(33) 137.6(3) yes
O(1) Mn(1) O(4) C(40) 41.2(3) yes
O(1) Mn(1) N(1) C(15) 22.4(3) yes
O(1) Mn(1) N(1) C(16) -165.8(2) yes
O(1) Mn(1) N(2) C(17) 24(1) yes
O(1) Mn(1) N(2) C(18) -151.7(9) yes
O(1) C(1) C(2) C(3) -179.6(3) yes
O(1) C(1) C(2) C(7) 0.8(5) yes
O(1) C(1) C(6) C(5) -179.9(3) yes
O(1) C(1) C(6) C(15) 1.2(5) yes
O(2) Mn(1) O(1) C(1) 150.4(3) yes
O(2) Mn(1) O(3) C(33) 41.7(3) yes
O(2) Mn(1) O(4) C(40) 137.1(3) yes
O(2) Mn(1) N(1) C(15) -148.7(8) yes
O(2) Mn(1) N(1) C(16) 23(1) yes
O(2) Mn(1) N(2) C(17) -163.7(2) yes
O(2) Mn(1) N(2) C(18) 20.1(3) yes
O(2) C(19) C(20) C(21) -178.8(3) yes
O(2) C(19) C(20) C(25) 2.6(5) yes
O(2) C(19) C(24) C(18) 0.2(5) yes
O(2) C(19) C(24) C(23) 178.2(3) yes
O(3) Mn(1) O(1) C(1) 59.6(3) yes
O(3) Mn(1) O(2) C(19) -122.1(3) yes
O(3) Mn(1) O(4) C(40) -139(3) yes
O(3) Mn(1) N(1) C(15) -65.9(3) yes
O(3) Mn(1) N(1) C(16) 105.9(2) yes
O(3) Mn(1) N(2) C(17) -72.8(2) yes
O(3) Mn(1) N(2) C(18) 111.1(3) yes
O(3) C(33) C(34) C(35) 10.1(6) yes
O(3) C(33) C(34) C(39) -171.5(4) yes
O(4) Mn(1) O(1) C(1) -120.4(3) yes
O(4) Mn(1) O(2) C(19) 56.1(3) yes
O(4) Mn(1) O(3) C(33) -41(3) yes
O(4) Mn(1) N(1) C(15) 115.9(3) yes
O(4) Mn(1) N(1) C(16) -72.2(2) yes
O(4) Mn(1) N(2) C(17) 107.5(2) yes
O(4) Mn(1) N(2) C(18) -68.7(3) yes
O(4) C(40) C(41) C(42) -1.1(5) yes
O(4) C(40) C(41) C(46) 179.1(3) yes
O(5) C(33) C(34) C(35) -171.4(4) yes
O(5) C(33) C(34) C(39) 7.1(6) yes
O(6) C(40) C(41) C(42) 175.6(4) yes
O(6) C(40) C(41) C(46) -4.2(6) yes
N(1) Mn(1) O(1) C(1) -28.5(3) yes
N(1) Mn(1) O(2) C(19) -39(1) yes
N(1) Mn(1) O(3) C(33) -131.3(3) yes
N(1) Mn(1) O(4) C(40) -49.9(3) yes
N(1) Mn(1) N(2) C(17) 15.0(2) yes
N(1) Mn(1) N(2) C(18) -161.1(3) yes
N(1) C(15) C(6) C(1) -6.5(6) yes
N(1) C(15) C(6) C(5) 174.6(3) yes
N(1) C(16) C(17) N(2) 46.7(4) yes
N(2) Mn(1) O(1) C(1) -37(1) yes
N(2) Mn(1) O(2) C(19) -29.4(3) yes
N(2) Mn(1) O(3) C(33) -49.5(3) yes
N(2) Mn(1) O(4) C(40) -131.7(3) yes
N(2) Mn(1) N(1) C(15) -158.8(3) yes
N(2) Mn(1) N(1) C(16) 13.1(2) yes
N(2) C(18) C(24) C(19) -8.4(6) yes
N(2) C(18) C(24) C(23) 173.6(4) yes
C(1) C(2) C(3) C(4) -0.2(5) yes
C(1) C(2) C(7) C(8) 62.1(4) yes
C(1) C(2) C(7) C(9) -59.8(4) yes
C(1) C(2) C(7) C(10) -179.2(3) yes
C(1) C(6) C(5) C(4) -0.8(5) yes
C(2) C(1) C(6) C(5) 1.9(5) yes
C(2) C(1) C(6) C(15) -177.0(3) yes
C(2) C(3) C(4) C(5) 1.3(5) yes
C(2) C(3) C(4) C(11) 179.6(3) yes
C(3) C(2) C(1) C(6) -1.4(5) yes
C(3) C(2) C(7) C(8) -117.5(4) yes
C(3) C(2) C(7) C(9) 120.6(4) yes
C(3) C(2) C(7) C(10) 1.2(5) yes
C(3) C(4) C(5) C(6) -0.8(5) yes
C(3) C(4) C(11) C(12) 60.0(5) yes
C(3) C(4) C(11) C(13) -178.6(4) yes
C(3) C(4) C(11) C(14) -58.3(4) yes
C(4) C(3) C(2) C(7) 179.3(3) yes
C(4) C(5) C(6) C(15) 178.2(3) yes
C(5) C(4) C(11) C(12) -121.9(4) yes
C(5) C(4) C(11) C(13) -0.5(5) yes
C(5) C(4) C(11) C(14) 119.7(4) yes
C(6) C(1) C(2) C(7) 179.1(3) yes
C(6) C(5) C(4) C(11) -178.9(3) yes
C(6) C(15) N(1) C(16) 178.7(3) yes
C(15) N(1) C(16) C(17) 135.5(3) yes
C(16) C(17) N(2) C(18) 137.7(3) yes
C(17) N(2) C(18) C(24) 178.0(3) yes
C(18) C(24) C(19) C(20) -178.6(3) yes
C(18) C(24) C(23) C(22) 179.4(3) yes
C(19) C(20) C(21) C(22) 0.1(5) yes
C(19) C(20) C(25) C(26) 63.5(4) yes
C(19) C(20) C(25) C(27) -58.1(4) yes
C(19) C(20) C(25) C(28) -178.4(3) yes
C(19) C(24) C(23) C(22) 1.3(6) yes
C(20) C(19) C(24) C(23) -0.6(5) yes
C(20) C(21) C(22) C(23) 0.6(5) yes
C(20) C(21) C(22) C(29) -179.6(4) yes
C(21) C(20) C(19) C(24) -0.1(5) yes
C(21) C(20) C(25) C(26) -114.9(4) yes
C(21) C(20) C(25) C(27) 123.5(4) yes
C(21) C(20) C(25) C(28) 3.2(5) yes
C(21) C(22) C(23) C(24) -1.2(5) yes
C(21) C(22) C(29) C(30) 61.0(5) yes
C(21) C(22) C(29) C(31) -179.1(3) yes
C(21) C(22) C(29) C(32) -59.2(5) yes
C(22) C(21) C(20) C(25) 178.6(3) yes
C(23) C(22) C(29) C(30) -119.1(4) yes
C(23) C(22) C(29) C(31) 0.8(5) yes
C(23) C(22) C(29) C(32) 120.7(4) yes
C(24) C(19) C(20) C(25) -178.6(3) yes
C(24) C(23) C(22) C(29) 178.9(3) yes
C(33) C(34) C(35) C(36) 179.1(4) yes
C(33) C(34) C(39) C(38) 179.9(4) yes
C(34) C(35) C(36) C(37) 0.5(7) yes
C(34) C(39) C(38) C(37) 1.3(7) yes
C(35) C(34) C(39) C(38) -1.6(6) yes
C(35) C(36) C(37) C(38) -0.8(8) yes
C(36) C(35) C(34) C(39) 0.7(6) yes
C(36) C(37) C(38) C(39) -0.1(7) yes
C(40) C(41) C(42) C(43) -177.3(4) yes
C(40) C(41) C(46) C(45) 178.7(4) yes
C(41) C(42) C(43) C(44) -2.9(7) yes
C(41) C(46) C(45) C(44) -0.1(8) yes
C(42) C(41) C(46) C(45) -1.1(6) yes
C(42) C(43) C(44) C(45) 1.7(8) yes
C(43) C(42) C(41) C(46) 2.6(6) yes
C(43) C(44) C(45) C(46) -0.2(8) yes
C(47) C(48) O(7) C(49) -178.4(7) yes
C(48) O(7) C(49) C(50) 179.4(7) yes
C(48) O(7) C(49) C(50) 179.4(7) yes
